data_4332466
loop_
_publ_author_name
'Khanra, Sumit'
'Weyherm\"uller, Thomas'
'Bill, Eckhard'
'Chaudhuri, Phalguni'

_publ_section_title
;
 Deliberate Synthesis for Magnetostructural Study of Linear Tetranuclear
 Complexes BIIIMnIIMnIIBIII, MnIIIMnIIMnIIMnIII, MnIVMnIIMnIIMnIV,
 FeIIIMnIIMnIIFeIII, and CrIIIMnIIMnIICrIII. Influence of Terminal Ions on
 the Exchange Coupling
;
_journal_issue 15
_journal_name_full 'Inorganic Chemistry'
_journal_page_first 5911
_journal_page_last 5923
_journal_paper_doi 10.1021/ic060409a
_journal_volume 45
_journal_year 2006
_chemical_formula_structural '[C45 H63 Fe2 Mn2 N12 O9]+, (Cl O4)-, MeCN, 0.5 CH2Cl2'
_chemical_formula_sum 'C47.5 H67 Cl2 Fe2 Mn2 N13 O13'
_chemical_formula_weight 1320.62
_chemical_name_systematic
; 
 ? 
;
_space_group_IT_number 14
_symmetry_cell_setting monoclinic
_symmetry_space_group_name_Hall '-P 2ybc'
_symmetry_space_group_name_H-M 'P 1 21/c 1'
_atom_sites_solution_hydrogens geom
_atom_sites_solution_primary direct
_atom_sites_solution_secondary difmap
_audit_creation_method SHELXL
_cell_angle_alpha 90.00
_cell_angle_beta 104.819(4)
_cell_angle_gamma 90.00
_cell_formula_units_Z 4
_cell_length_a 14.4112(4)
_cell_length_b 16.6991(6)
_cell_length_c 25.0197(8)
_cell_measurement_temperature 100(2)
_cell_volume 5820.8(3)
_computing_cell_refinement 'Nonius Collect Software'
_computing_data_collection 'Nonius Collect Software'
_computing_data_reduction 'Nonius Collect Software'
_computing_structure_refinement 'SHELXL-93 (Sheldrick, 1993)'
_computing_structure_solution 'SHELXS-86 (Sheldrick, 1990)'
_diffrn_ambient_temperature 100(2)
_diffrn_measurement_device 'Nonius Kappa-CCD'
_diffrn_measurement_method '944 images at 1.0 deg. \w, 90 sec./frame'
_diffrn_radiation_monochromator graphite
_diffrn_radiation_source 'rotating anode'
_diffrn_radiation_type MoK\a
_diffrn_radiation_wavelength 0.71073
_diffrn_reflns_av_R_equivalents 0.0631
_diffrn_reflns_av_sigmaI/netI 0.0606
_diffrn_reflns_limit_h_max 20
_diffrn_reflns_limit_h_min -20
_diffrn_reflns_limit_k_max 23
_diffrn_reflns_limit_k_min -23
_diffrn_reflns_limit_l_max 35
_diffrn_reflns_limit_l_min -35
_diffrn_reflns_number 65527
_diffrn_reflns_theta_max 30.55
_diffrn_reflns_theta_min 2.08
_exptl_absorpt_coefficient_mu 1.075
_exptl_absorpt_correction_type none
_exptl_crystal_colour brown
_exptl_crystal_density_diffrn 1.507
_exptl_crystal_description 'transparent block'
_exptl_crystal_F_000 2732
_exptl_crystal_size_max 0.06
_exptl_crystal_size_mid 0.05
_exptl_crystal_size_min 0.05
_refine_diff_density_max 1.583
_refine_diff_density_min -1.087
_refine_diff_density_rms 0.101
_refine_ls_extinction_method none
_refine_ls_goodness_of_fit_all 1.012
_refine_ls_goodness_of_fit_obs 1.076
_refine_ls_matrix_type full
_refine_ls_number_parameters 760
_refine_ls_number_reflns 17632
_refine_ls_number_restraints 7
_refine_ls_restrained_S_all 1.070
_refine_ls_restrained_S_obs 1.075
_refine_ls_R_factor_all 0.0856
_refine_ls_R_factor_obs 0.0527
_refine_ls_shift/esd_max 0.001
_refine_ls_shift/esd_mean 0.000
_refine_ls_structure_factor_coef Fsqd
_refine_ls_weighting_details 'w=1/[\s^2^(Fo^2^)+(0.0606P)^2^+9.4525P] where P=(Fo^2^+2Fc^2^)/3'
_refine_ls_weighting_scheme calc
_refine_ls_wR_factor_all 0.1494
_refine_ls_wR_factor_obs 0.1263
_reflns_number_observed 12682
_reflns_number_total 17765
_reflns_observed_criterion >2sigma(I)
_cod_data_source_file ic060409asup1.cif
_cod_data_source_block 4
_cod_depositor_comments
;
The following automatic conversions were performed:

'_symmetry_cell_setting' value 'Monoclinic' changed to 'monoclinic'
according to /home/saulius/struct/CIF-dictionaries/cif_core.dic
dictionary named 'cif_core.dic' version 2.4.2 from 2011-04-26.

Automatic conversion script
Id: cif_fix_values 1891 2012-01-12 08:04:46Z andrius 

The following automatic conversions were performed:

'_refine_ls_weighting_scheme' value 'calc
w=1/[\s^2^(Fo^2^)+(0.0606P)^2^+9.4525P] where P=(Fo^2^+2Fc^2^)/3' was
changed to 'calc'. New tag '_refine_ls_weighting_details' was
created. The value of the new tag was set to
'w=1/[\s^2^(Fo^2^)+(0.0606P)^2^+9.4525P] where P=(Fo^2^+2Fc^2^)/3'.

Automatic conversion script
Id: cif_fix_values 3143 2015-03-26 13:38:13Z robertas 
;
_cod_original_sg_symbol_H-M P2(1)/c
_cod_original_formula_sum 'C47.50 H67 Cl2 Fe2 Mn2 N13 O13'
_cod_database_code 4332466

loop_
_symmetry_equiv_pos_as_xyz
'x, y, z'
'-x, y+1/2, -z+1/2'
'-x, -y, -z'
'x, -y-1/2, z-1/2'

loop_
_atom_site_aniso_label
_atom_site_aniso_U_11
_atom_site_aniso_U_22
_atom_site_aniso_U_33
_atom_site_aniso_U_23
_atom_site_aniso_U_13
_atom_site_aniso_U_12
Fe1 0.0171(2) 0.0122(2) 0.0141(2) -0.00115(13) 0.00322(14) -0.00390(13)
Fe2 0.0181(2) 0.0176(2) 0.0222(2) 0.0024(2) 0.0010(2) -0.00677(15)
Mn1 0.0152(2) 0.0115(2) 0.0126(2) 0.00013(14) 0.00130(14) -0.00251(14)
Mn2 0.0155(2) 0.0134(2) 0.0154(2) 0.00153(14) 0.00025(15) -0.00365(14)
N1 0.0209(12) 0.0185(11) 0.0233(12) -0.0028(9) 0.0064(10) -0.0023(9)
C2 0.0179(13) 0.0259(14) 0.0228(14) -0.0014(11) 0.0003(11) -0.0019(11)
C3 0.0207(14) 0.0233(13) 0.0191(13) -0.0065(11) 0.0030(11) -0.0080(11)
N4 0.0188(11) 0.0174(10) 0.0161(10) -0.0037(8) 0.0043(9) -0.0045(9)
C5 0.0263(15) 0.0145(12) 0.0239(14) -0.0024(10) 0.0057(11) -0.0037(10)
C6 0.031(2) 0.0153(12) 0.0242(14) 0.0015(11) 0.0052(12) -0.0085(11)
N7 0.0256(12) 0.0179(11) 0.0160(11) -0.0001(9) 0.0044(9) -0.0070(9)
C8 0.031(2) 0.0281(15) 0.0181(13) -0.0014(11) 0.0117(12) -0.0069(12)
C9 0.0263(15) 0.0242(14) 0.0273(15) -0.0036(12) 0.0133(12) -0.0051(12)
C10 0.026(2) 0.0190(13) 0.039(2) -0.0022(12) 0.0091(13) 0.0027(11)
C11 0.0250(15) 0.031(2) 0.0180(13) -0.0084(12) 0.0066(11) -0.0066(12)
C12 0.034(2) 0.0250(14) 0.0159(13) 0.0021(11) -0.0016(12) -0.0052(12)
N21 0.0201(12) 0.0200(11) 0.0253(12) 0.0016(9) 0.0055(10) -0.0038(9)
C22 0.0209(14) 0.0243(14) 0.0283(15) 0.0039(12) 0.0073(12) -0.0039(11)
C23 0.0218(14) 0.0255(15) 0.032(2) 0.0032(12) 0.0076(12) -0.0024(12)
N24 0.0215(12) 0.0213(12) 0.0320(14) 0.0050(10) 0.0017(10) -0.0023(10)
C25 0.0210(15) 0.034(2) 0.036(2) 0.0048(14) -0.0016(13) -0.0050(13)
C26 0.027(2) 0.039(2) 0.032(2) 0.0039(14) -0.0084(14) -0.0126(14)
N27 0.0330(15) 0.0309(14) 0.0251(13) -0.0006(11) 0.0052(11) -0.0147(12)
C28 0.038(2) 0.028(2) 0.037(2) -0.0092(14) 0.0133(15) -0.0164(14)
C29 0.035(2) 0.0179(13) 0.038(2) -0.0017(12) 0.0144(14) -0.0065(12)
C30 0.0224(15) 0.030(2) 0.035(2) 0.0101(13) 0.0054(13) -0.0001(12)
C31 0.024(2) 0.025(2) 0.052(2) 0.0044(15) 0.0069(15) 0.0033(12)
C32 0.056(2) 0.045(2) 0.027(2) -0.007(2) 0.013(2) -0.022(2)
O41 0.0182(9) 0.0145(9) 0.0220(10) -0.0033(7) 0.0023(8) -0.0051(7)
N42 0.0168(11) 0.0143(10) 0.0167(10) -0.0007(8) 0.0012(8) -0.0048(8)
C43 0.0208(13) 0.0135(11) 0.0184(12) 0.0009(10) 0.0040(10) -0.0006(10)
C44 0.0193(13) 0.0178(12) 0.0162(12) -0.0017(10) 0.0006(10) 0.0001(10)
C45 0.0249(15) 0.0168(12) 0.0231(14) 0.0018(11) 0.0049(11) 0.0020(11)
C46 0.0204(14) 0.0217(13) 0.0222(14) 0.0013(11) 0.0017(11) 0.0045(11)
C47 0.0185(13) 0.0248(14) 0.0234(14) 0.0029(11) -0.0009(11) 0.0011(11)
C48 0.0163(13) 0.0207(13) 0.0207(13) 0.0030(10) 0.0000(10) -0.0014(10)
C49 0.0144(13) 0.0263(14) 0.0248(14) 0.0047(12) -0.0029(11) -0.0038(11)
N50 0.0199(12) 0.0204(11) 0.0243(12) 0.0040(10) -0.0020(10) -0.0090(9)
O51 0.0275(12) 0.0242(11) 0.0309(11) 0.0093(9) -0.0060(9) -0.0142(9)
C52 0.0187(13) 0.0158(12) 0.0159(12) 0.0003(9) 0.0021(10) -0.0003(10)
O53 0.0152(9) 0.0144(9) 0.0210(9) 0.0038(7) -0.0029(7) -0.0023(7)
C54 0.027(2) 0.027(2) 0.032(2) 0.0055(13) 0.0004(13) 0.0090(12)
O61 0.0163(9) 0.0215(10) 0.0211(10) 0.0039(8) 0.0024(8) -0.0068(7)
N62 0.0157(11) 0.0140(10) 0.0180(11) 0.0016(8) 0.0030(8) -0.0025(8)
C63 0.0146(12) 0.0139(11) 0.0177(12) -0.0005(9) 0.0007(9) -0.0023(9)
C64 0.0150(12) 0.0114(10) 0.0146(11) 0.0014(9) 0.0018(9) 0.0030(9)
C65 0.0144(12) 0.0158(11) 0.0143(11) -0.0013(9) -0.0009(9) 0.0006(9)
C66 0.0239(14) 0.0206(13) 0.0131(12) 0.0001(10) 0.0028(10) 0.0037(11)
C67 0.0206(13) 0.0186(12) 0.0177(12) 0.0031(10) 0.0074(10) 0.0015(10)
C68 0.0155(12) 0.0149(11) 0.0160(12) 0.0009(9) 0.0025(9) 0.0005(9)
C69 0.0182(13) 0.0174(12) 0.0202(13) 0.0007(10) 0.0062(10) -0.0022(10)
N70 0.0158(11) 0.0159(10) 0.0241(12) 0.0000(9) 0.0032(9) -0.0045(8)
O71 0.0166(10) 0.0269(11) 0.0276(11) -0.0010(9) 0.0030(8) -0.0087(8)
C72 0.0163(12) 0.0111(11) 0.0134(11) 0.0007(9) 0.0026(9) 0.0025(9)
O73 0.0182(9) 0.0199(9) 0.0114(8) 0.0011(7) 0.0008(7) -0.0046(7)
C74 0.033(2) 0.042(2) 0.0156(13) 0.0012(13) 0.0049(12) -0.0071(14)
O81 0.0266(11) 0.0138(9) 0.0187(9) -0.0024(7) 0.0079(8) -0.0086(8)
N82 0.0193(11) 0.0134(10) 0.0153(10) -0.0014(8) 0.0017(8) -0.0062(8)
C83 0.0206(13) 0.0177(12) 0.0122(11) -0.0011(9) 0.0032(10) -0.0025(10)
C84 0.0215(13) 0.0127(11) 0.0112(11) -0.0007(9) 0.0003(9) -0.0018(9)
C85 0.0219(14) 0.0188(12) 0.0157(12) 0.0001(10) 0.0042(10) -0.0009(10)
C86 0.0285(15) 0.0146(12) 0.0169(12) -0.0018(10) 0.0044(11) 0.0004(10)
C87 0.030(2) 0.0109(11) 0.0217(13) -0.0022(10) 0.0064(11) -0.0015(10)
C88 0.0257(14) 0.0137(12) 0.0166(12) -0.0013(10) 0.0039(10) -0.0032(10)
C89 0.0257(15) 0.0154(12) 0.0212(13) -0.0024(10) 0.0050(11) -0.0067(10)
N90 0.0221(12) 0.0182(11) 0.0194(11) 0.0017(9) 0.0040(9) -0.0081(9)
O91 0.0263(11) 0.0201(10) 0.0334(12) 0.0006(9) 0.0121(9) -0.0091(8)
C92 0.0208(13) 0.0135(11) 0.0108(11) 0.0001(9) 0.0009(9) -0.0004(9)
O93 0.0209(10) 0.0149(9) 0.0200(9) -0.0034(7) 0.0068(8) -0.0044(7)
C94 0.033(2) 0.0188(13) 0.036(2) -0.0041(12) 0.0136(14) 0.0028(12)
Cl15 0.0176(3) 0.0287(4) 0.0287(4) 0.0023(3) 0.0014(3) 0.0030(3)
O16 0.073(2) 0.0388(15) 0.048(2) -0.0050(13) 0.025(2) 0.0083(14)
O17 0.044(2) 0.0364(14) 0.051(2) 0.0153(12) 0.0102(13) 0.0161(12)
O18 0.0308(15) 0.093(2) 0.056(2) 0.030(2) 0.0133(14) -0.001(2)
O19 0.047(2) 0.0368(15) 0.057(2) -0.0086(13) -0.0282(14) 0.0026(12)
C95 0.043(5) 0.072(6) 0.060(5) 0.036(5) 0.023(4) 0.006(4)
Cl96 0.125(3) 0.077(2) 0.127(3) -0.007(2) 0.051(3) -0.031(2)
Cl97 0.072(2) 0.0539(13) 0.0639(15) -0.0051(11) 0.0068(13) 0.0082(12)
N35 0.092(8) 0.062(6) 0.077(6) -0.003(5) 0.002(6) -0.028(5)
C36 0.077(7) 0.046(5) 0.048(5) 0.007(4) 0.012(5) -0.005(5)
C37 0.063(20) 0.069(3) 0.041(7) 0.020(4) 0.017(5) 0.003(11)
N35X 0.070(7) 0.097(8) 0.091(8) 0.022(6) 0.010(6) -0.010(6)
C36X 0.079(8) 0.069(7) 0.058(6) 0.011(5) 0.022(6) -0.017(6)
C37X 0.063(20) 0.069(3) 0.041(7) 0.020(4) 0.017(5) 0.003(11)

loop_
_atom_site_label
_atom_site_type_symbol
_atom_site_fract_x
_atom_site_fract_y
_atom_site_fract_z
_atom_site_U_iso_or_equiv
_atom_site_thermal_displace_type
_atom_site_occupancy
_atom_site_calc_flag
_atom_site_refinement_flags
_atom_site_disorder_group
Fe1 Fe 0.47421(3) 0.93641(2) 0.17544(2) 0.01460(8) Uani 1 d . .
Fe2 Fe -0.06067(3) 0.54885(2) 0.16890(2) 0.02001(9) Uani 1 d . .
Mn1 Mn 0.28739(3) 0.80106(2) 0.17369(2) 0.01354(8) Uani 1 d . .
Mn2 Mn 0.12639(3) 0.68380(2) 0.17221(2) 0.01544(9) Uani 1 d . .
N1 N 0.6319(2) 0.92362(14) 0.18370(10) 0.0208(5) Uani 1 d . .
C2 C 0.6776(2) 0.9593(2) 0.23874(12) 0.0231(6) Uani 1 d . .
H2A H 0.7480(2) 0.9616(2) 0.24404(12) 0.028 Uiso 1 calc R .
H2B H 0.6642(2) 0.9252(2) 0.26825(12) 0.028 Uiso 1 calc R .
C3 C 0.6391(2) 1.0431(2) 0.24294(12) 0.0214(6) Uani 1 d . .
H3A H 0.6618(2) 1.0625(2) 0.28147(12) 0.026 Uiso 1 calc R .
H3B H 0.6640(2) 1.0798(2) 0.21881(12) 0.026 Uiso 1 calc R .
N4 N 0.5324(2) 1.04369(13) 0.22619(9) 0.0174(4) Uani 1 d . .
C5 C 0.4938(2) 1.1116(2) 0.18854(12) 0.0217(6) Uani 1 d . .
H5A H 0.5210(2) 1.1625(2) 0.20603(12) 0.026 Uiso 1 calc R .
H5B H 0.4232(2) 1.1140(2) 0.18232(12) 0.026 Uiso 1 calc R .
C6 C 0.5187(2) 1.1021(2) 0.13345(12) 0.0239(6) Uani 1 d . .
H6A H 0.4830(2) 1.1424(2) 0.10706(12) 0.029 Uiso 1 calc R .
H6B H 0.5881(2) 1.1118(2) 0.13853(12) 0.029 Uiso 1 calc R .
N7 N 0.4941(2) 1.02027(14) 0.11014(9) 0.0200(5) Uani 1 d . .
C8 C 0.5732(2) 0.9845(2) 0.09022(12) 0.0247(6) Uani 1 d . .
H8A H 0.5922(2) 1.0219(2) 0.06421(12) 0.030 Uiso 1 calc R .
H8B H 0.5505(2) 0.9343(2) 0.06999(12) 0.030 Uiso 1 calc R .
C9 C 0.6601(2) 0.9664(2) 0.13805(13) 0.0248(6) Uani 1 d . .
H9A H 0.7061(2) 0.9331(2) 0.12452(13) 0.030 Uiso 1 calc R .
H9B H 0.6925(2) 1.0172(2) 0.15231(13) 0.030 Uiso 1 calc R .
C10 C 0.6580(2) 0.8376(2) 0.18353(14) 0.0279(7) Uani 1 d . .
H10A H 0.6294(15) 0.8147(4) 0.1470(3) 0.042 Uiso 1 calc R .
H10B H 0.6338(15) 0.8090(3) 0.2114(7) 0.042 Uiso 1 calc R .
H10C H 0.7280(2) 0.8323(2) 0.1921(10) 0.042 Uiso 1 calc R .
C11 C 0.4942(2) 1.0480(2) 0.27560(12) 0.0246(6) Uani 1 d . .
H11A H 0.4242(3) 1.0425(14) 0.2644(2) 0.037 Uiso 1 calc R .
H11B H 0.5113(14) 1.0997(6) 0.2940(5) 0.037 Uiso 1 calc R .
H11C H 0.5218(12) 1.0046(8) 0.3011(4) 0.037 Uiso 1 calc R .
C12 C 0.4050(2) 1.0240(2) 0.06430(12) 0.0265(6) Uani 1 d . .
H12A H 0.3882(10) 0.9700(3) 0.0495(7) 0.040 Uiso 1 calc R .
H12B H 0.4156(6) 1.0588(11) 0.0349(4) 0.040 Uiso 1 calc R .
H12C H 0.3525(5) 1.0455(13) 0.0783(2) 0.040 Uiso 1 calc R .
N21 N -0.0705(2) 0.43499(14) 0.21338(10) 0.0218(5) Uani 1 d . .
C22 C -0.1593(2) 0.4341(2) 0.23360(13) 0.0243(6) Uani 1 d . .
H22A H -0.1449(2) 0.4098(2) 0.27093(13) 0.029 Uiso 1 calc R .
H22B H -0.2087(2) 0.4007(2) 0.20861(13) 0.029 Uiso 1 calc R .
C23 C -0.1979(2) 0.5182(2) 0.23595(13) 0.0262(6) Uani 1 d . .
H23A H -0.2614(2) 0.5155(2) 0.24424(13) 0.031 Uiso 1 calc R .
H23B H -0.1540(2) 0.5485(2) 0.26602(13) 0.031 Uiso 1 calc R .
N24 N -0.2072(2) 0.56030(15) 0.18274(11) 0.0259(5) Uani 1 d . .
C25 C -0.2814(2) 0.5242(2) 0.13672(14) 0.0318(7) Uani 1 d . .
H25A H -0.3388(2) 0.5591(2) 0.12770(14) 0.038 Uiso 1 calc R .
H25B H -0.3006(2) 0.4715(2) 0.14843(14) 0.038 Uiso 1 calc R .
C26 C -0.2442(2) 0.5137(2) 0.08588(14) 0.0353(8) Uani 1 d . .
H26A H -0.2898(2) 0.4804(2) 0.05850(14) 0.042 Uiso 1 calc R .
H26B H -0.2398(2) 0.5667(2) 0.06892(14) 0.042 Uiso 1 calc R .
N27 N -0.1481(2) 0.4750(2) 0.10000(11) 0.0300(6) Uani 1 d . .
C28 C -0.1517(3) 0.3903(2) 0.11861(15) 0.0334(8) Uani 1 d . .
H28A H -0.1447(3) 0.3537(2) 0.08876(15) 0.040 Uiso 1 calc R .
H28B H -0.2150(3) 0.3799(2) 0.12589(15) 0.040 Uiso 1 calc R .
C29 C -0.0728(3) 0.3729(2) 0.17075(14) 0.0294(7) Uani 1 d . .
H29A H -0.0841(3) 0.3198(2) 0.18555(14) 0.035 Uiso 1 calc R .
H29B H -0.0100(3) 0.3713(2) 0.16155(14) 0.035 Uiso 1 calc R .
C30 C 0.0153(2) 0.4231(2) 0.26022(14) 0.0293(7) Uani 1 d . .
H30A H 0.0734(2) 0.4268(15) 0.2468(2) 0.044 Uiso 1 calc R .
H30B H 0.0123(9) 0.3702(6) 0.2766(7) 0.044 Uiso 1 calc R .
H30C H 0.0170(10) 0.4645(9) 0.2882(5) 0.044 Uiso 1 calc R .
C31 C -0.2297(2) 0.6466(2) 0.1888(2) 0.0343(8) Uani 1 d . .
H31A H -0.2387(19) 0.6736(4) 0.1531(3) 0.051 Uiso 1 calc R .
H31B H -0.1766(9) 0.6718(4) 0.2160(8) 0.051 Uiso 1 calc R .
H31C H -0.2887(10) 0.6510(2) 0.2013(10) 0.051 Uiso 1 calc R .
C32 C -0.1059(3) 0.4784(2) 0.05184(14) 0.0420(9) Uani 1 d . .
H32A H -0.1016(19) 0.5344(3) 0.0409(7) 0.063 Uiso 1 calc R .
H32B H -0.1466(11) 0.4485(15) 0.0209(4) 0.063 Uiso 1 calc R .
H32C H -0.0416(9) 0.4547(15) 0.0619(4) 0.063 Uiso 1 calc R .
O41 O 0.34877(14) 0.98003(11) 0.17346(8) 0.0187(4) Uani 1 d . .
N42 N 0.2687(2) 0.93153(13) 0.15550(9) 0.0165(4) Uani 1 d . .
C43 C 0.1934(2) 0.9720(2) 0.13220(11) 0.0177(5) Uani 1 d . .
H43 H 0.2017(2) 1.0280(2) 0.12832(11) 0.021 Uiso 1 calc R .
C44 C 0.0961(2) 0.9407(2) 0.11107(11) 0.0185(5) Uani 1 d . .
C45 C 0.0267(2) 0.9966(2) 0.08346(12) 0.0218(6) Uani 1 d . .
H45 H 0.0461(2) 1.0503(2) 0.08007(12) 0.026 Uiso 1 calc R .
C46 C -0.0683(2) 0.9763(2) 0.06117(12) 0.0221(6) Uani 1 d . .
C47 C -0.0941(2) 0.8977(2) 0.06772(12) 0.0234(6) Uani 1 d . .
H47 H -0.1590(2) 0.8821(2) 0.05272(12) 0.028 Uiso 1 calc R .
C48 C -0.0285(2) 0.8401(2) 0.09558(12) 0.0201(5) Uani 1 d . .
C49 C -0.0682(2) 0.7607(2) 0.09801(12) 0.0233(6) Uani 1 d . .
H49 H -0.1337(2) 0.7531(2) 0.07908(12) 0.028 Uiso 1 calc R .
N50 N -0.0232(2) 0.69980(15) 0.12328(10) 0.0229(5) Uani 1 d . .
O51 O -0.0802(2) 0.63200(13) 0.11494(9) 0.0300(5) Uani 1 d . .
C52 C 0.0694(2) 0.8609(2) 0.11798(11) 0.0173(5) Uani 1 d . .
O53 O 0.13229(14) 0.80770(11) 0.14416(8) 0.0182(4) Uani 1 d . .
C54 C -0.1416(2) 1.0355(2) 0.02972(14) 0.0298(7) Uani 1 d . .
H54A H -0.1987(7) 1.0340(11) 0.0441(7) 0.045 Uiso 1 calc R .
H54B H -0.1594(13) 1.0213(9) -0.0096(2) 0.045 Uiso 1 calc R .
H54C H -0.1141(6) 1.0895(3) 0.0343(8) 0.045 Uiso 1 calc R .
O61 O 0.48840(14) 0.86728(12) 0.23908(8) 0.0200(4) Uani 1 d . .
N62 N 0.4076(2) 0.83045(13) 0.24787(9) 0.0162(4) Uani 1 d . .
C63 C 0.4144(2) 0.81826(15) 0.29947(11) 0.0161(5) Uani 1 d . .
H63 H 0.4698(2) 0.83927(15) 0.32477(11) 0.019 Uiso 1 calc R .
C64 C 0.3463(2) 0.77568(15) 0.32335(10) 0.0140(5) Uani 1 d . .
C65 C 0.3704(2) 0.7725(2) 0.38152(10) 0.0157(5) Uani 1 d . .
H65 H 0.4261(2) 0.8000(2) 0.40164(10) 0.019 Uiso 1 calc R .
C66 C 0.3158(2) 0.7306(2) 0.41061(11) 0.0196(5) Uani 1 d . .
C67 C 0.2347(2) 0.6919(2) 0.37993(11) 0.0185(5) Uani 1 d . .
H67 H 0.1961(2) 0.6631(2) 0.39900(11) 0.022 Uiso 1 calc R .
C68 C 0.2065(2) 0.6933(2) 0.32155(11) 0.0157(5) Uani 1 d . .
C69 C 0.1159(2) 0.6535(2) 0.29685(11) 0.0184(5) Uani 1 d . .
H69 H 0.0836(2) 0.6302(2) 0.32171(11) 0.022 Uiso 1 calc R .
N70 N 0.0745(2) 0.64645(14) 0.24487(10) 0.0190(5) Uani 1 d . .
O71 O -0.01406(15) 0.61010(13) 0.23567(9) 0.0242(4) Uani 1 d . .
C72 C 0.2624(2) 0.73541(14) 0.29162(10) 0.0138(5) Uani 1 d . .
O73 O 0.23846(14) 0.73760(11) 0.23755(7) 0.0171(4) Uani 1 d . .
C74 C 0.3433(3) 0.7290(2) 0.47298(12) 0.0305(7) Uani 1 d . .
H74A H 0.3351(17) 0.7826(4) 0.48713(12) 0.046 Uiso 1 calc R .
H74B H 0.4105(6) 0.7125(15) 0.48634(12) 0.046 Uiso 1 calc R .
H74C H 0.3022(12) 0.6909(11) 0.48599(12) 0.046 Uiso 1 calc R .
O81 O 0.44140(15) 0.85896(11) 0.11709(8) 0.0193(4) Uani 1 d . .
N82 N 0.3920(2) 0.79028(13) 0.12411(9) 0.0165(4) Uani 1 d . .
C83 C 0.4210(2) 0.7285(2) 0.10207(10) 0.0170(5) Uani 1 d . .
H83 H 0.4742(2) 0.7358(2) 0.08663(10) 0.020 Uiso 1 calc R .
C84 C 0.3796(2) 0.64835(15) 0.09866(10) 0.0158(5) Uani 1 d . .
C85 C 0.4294(2) 0.5894(2) 0.07704(11) 0.0189(5) Uani 1 d . .
H85 H 0.4854(2) 0.6042(2) 0.06604(11) 0.023 Uiso 1 calc R .
C86 C 0.3991(2) 0.5098(2) 0.07122(11) 0.0203(5) Uani 1 d . .
C87 C 0.3161(2) 0.4913(2) 0.08624(12) 0.0209(6) Uani 1 d . .
H87 H 0.2934(2) 0.4376(2) 0.08191(12) 0.025 Uiso 1 calc R .
C88 C 0.2636(2) 0.5480(2) 0.10758(11) 0.0189(5) Uani 1 d . .
C89 C 0.1819(2) 0.5167(2) 0.12450(12) 0.0210(6) Uani 1 d . .
H89 H 0.1682(2) 0.4614(2) 0.11776(12) 0.025 Uiso 1 calc R .
N90 N 0.1261(2) 0.55552(14) 0.14757(10) 0.0201(5) Uani 1 d . .
O91 O 0.0595(2) 0.50593(12) 0.16198(9) 0.0258(5) Uani 1 d . .
C92 C 0.2960(2) 0.62878(15) 0.11537(10) 0.0156(5) Uani 1 d . .
O93 O 0.24955(14) 0.68236(11) 0.13702(8) 0.0183(4) Uani 1 d . .
C94 C 0.4550(2) 0.4459(2) 0.05020(14) 0.0285(7) Uani 1 d . .
H94A H 0.5237(3) 0.4582(8) 0.0621(8) 0.043 Uiso 1 calc R .
H94B H 0.4345(12) 0.4443(10) 0.00973(15) 0.043 Uiso 1 calc R .
H94C H 0.4430(14) 0.3938(3) 0.0651(8) 0.043 Uiso 1 calc R .
Cl15 Cl 0.65045(5) 0.75036(4) 0.51723(3) 0.0258(2) Uani 1 d . .
O16 O 0.6190(2) 0.8011(2) 0.55519(12) 0.0515(8) Uani 1 d . .
O17 O 0.6815(2) 0.6757(2) 0.54399(12) 0.0443(7) Uani 1 d . .
O18 O 0.7289(2) 0.7902(2) 0.50272(13) 0.0595(9) Uani 1 d . .
O19 O 0.5741(2) 0.7379(2) 0.46885(12) 0.0548(9) Uani 1 d . .
C95 C 0.2341(5) 1.2300(6) 0.1140(4) 0.056(2) Uani 0.50 d PD .
H95A H 0.2600(5) 1.1816(6) 0.1002(4) 0.068 Uiso 0.50 calc PR .
H95B H 0.2057(5) 1.2648(6) 0.0820(4) 0.068 Uiso 0.50 calc PR .
Cl96 Cl 0.1442(3) 1.2021(2) 0.1478(2) 0.1063(12) Uani 0.50 d PD .
Cl97 Cl 0.3278(2) 1.2817(2) 0.16085(11) 0.0653(7) Uani 0.50 d PD .
N35 N 0.0052(8) 0.7256(6) 0.4246(4) 0.081(3) Uani 0.50 d PD 1
C36 C 0.0480(8) 0.7480(5) 0.4661(3) 0.058(2) Uani 0.50 d PD 1
C37 C 0.1101(44) 0.7736(42) 0.5183(24) 0.057(6) Uani 0.50 d PD 1
N35X N -0.0664(7) 0.8442(7) 0.4646(5) 0.088(3) Uani 0.50 d PD 2
C36X C 0.0025(8) 0.8120(7) 0.4843(4) 0.068(3) Uani 0.50 d PD 2
C37X C 0.0901(44) 0.7728(42) 0.5138(24) 0.057(6) Uani 0.50 d PD 2

loop_
_atom_type_symbol
_atom_type_description
_atom_type_scat_dispersion_real
_atom_type_scat_dispersion_imag
_atom_type_scat_source
C C 0.0033 0.0016 'International Tables Vol C Tables 4.2.6.8 and 6.1.1.4'
H H 0.0000 0.0000 'International Tables Vol C Tables 4.2.6.8 and 6.1.1.4'
N N 0.0061 0.0033 'International Tables Vol C Tables 4.2.6.8 and 6.1.1.4'
O O 0.0106 0.0060 'International Tables Vol C Tables 4.2.6.8 and 6.1.1.4'
Cl Cl 0.1484 0.1585 'International Tables Vol C Tables 4.2.6.8 and 6.1.1.4'
Mn Mn 0.3368 0.7283 'International Tables Vol C Tables 4.2.6.8 and 6.1.1.4'
Fe Fe 0.3463 0.8444 'International Tables Vol C Tables 4.2.6.8 and 6.1.1.4'

loop_
_geom_angle_atom_site_label_1
_geom_angle_atom_site_label_2
_geom_angle_atom_site_label_3
_geom_angle
O81 Fe1 O61 100.24(8)
O81 Fe1 O41 100.80(9)
O61 Fe1 O41 98.46(9)
O81 Fe1 N7 85.32(8)
O61 Fe1 N7 166.73(9)
O41 Fe1 N7 92.25(9)
O81 Fe1 N4 163.43(8)
O61 Fe1 N4 93.76(8)
O41 Fe1 N4 85.72(8)
N7 Fe1 N4 79.18(8)
O81 Fe1 N1 93.02(9)
O61 Fe1 N1 88.63(9)
O41 Fe1 N1 163.03(8)
N7 Fe1 N1 78.99(9)
N4 Fe1 N1 78.41(9)
O51 Fe2 O91 100.43(10)
O51 Fe2 O71 100.54(9)
O91 Fe2 O71 98.84(9)
O51 Fe2 N21 163.60(9)
O91 Fe2 N21 84.29(9)
O71 Fe2 N21 94.17(9)
O51 Fe2 N27 84.47(10)
O91 Fe2 N27 93.90(10)
O71 Fe2 N27 165.17(10)
N21 Fe2 N27 79.52(9)
O51 Fe2 N24 94.19(10)
O91 Fe2 N24 162.73(9)
O71 Fe2 N24 87.37(9)
N21 Fe2 N24 79.17(9)
N27 Fe2 N24 78.30(10)
O53 Mn1 O73 77.07(7)
O53 Mn1 N82 127.55(8)
O73 Mn1 N82 140.68(8)
O53 Mn1 O93 77.27(7)
O73 Mn1 O93 76.98(7)
N82 Mn1 O93 79.77(8)
O53 Mn1 N42 79.65(8)
O73 Mn1 N42 125.48(8)
N82 Mn1 N42 91.69(8)
O93 Mn1 N42 142.56(8)
O53 Mn1 N62 141.25(8)
O73 Mn1 N62 79.99(8)
N82 Mn1 N62 89.36(8)
O93 Mn1 N62 126.86(8)
N42 Mn1 N62 89.00(8)
O53 Mn1 Mn2 46.36(5)
O73 Mn1 Mn2 45.91(5)
N82 Mn1 Mn2 125.15(6)
O93 Mn1 Mn2 45.82(5)
N42 Mn1 Mn2 125.27(6)
N62 Mn1 Mn2 125.31(6)
O93 Mn2 O73 77.46(7)
O93 Mn2 O53 77.19(7)
O73 Mn2 O53 76.64(7)
O93 Mn2 N50 124.04(9)
O73 Mn2 N50 143.01(9)
O53 Mn2 N50 79.66(8)
O93 Mn2 N70 143.88(8)
O73 Mn2 N70 80.89(8)
O53 Mn2 N70 125.07(8)
N50 Mn2 N70 90.16(9)
O93 Mn2 N90 79.69(8)
O73 Mn2 N90 123.56(8)
O53 Mn2 N90 144.64(8)
N50 Mn2 N90 91.77(9)
N70 Mn2 N90 88.82(9)
O93 Mn2 Mn1 46.36(5)
O73 Mn2 Mn1 45.98(5)
O53 Mn2 Mn1 45.72(5)
N50 Mn2 Mn1 124.41(6)
N70 Mn2 Mn1 125.99(6)
N90 Mn2 Mn1 124.87(7)
C10 N1 C9 110.1(2)
C10 N1 C2 109.7(2)
C9 N1 C2 112.0(2)
C10 N1 Fe1 110.1(2)
C9 N1 Fe1 110.7(2)
C2 N1 Fe1 104.2(2)
N1 C2 C3 110.5(2)
N4 C3 C2 110.9(2)
C11 N4 C3 110.1(2)
C11 N4 C5 109.5(2)
C3 N4 C5 112.1(2)
C11 N4 Fe1 110.4(2)
C3 N4 Fe1 111.5(2)
C5 N4 Fe1 103.1(2)
N4 C5 C6 111.0(2)
N7 C6 C5 111.3(2)
C8 N7 C12 110.1(2)
C8 N7 C6 112.1(2)
C12 N7 C6 109.6(2)
C8 N7 Fe1 104.3(2)
C12 N7 Fe1 110.1(2)
C6 N7 Fe1 110.6(2)
N7 C8 C9 111.3(2)
N1 C9 C8 111.5(2)
C29 N21 C30 109.6(3)
C29 N21 C22 111.9(2)
C30 N21 C22 110.2(2)
C29 N21 Fe2 103.3(2)
C30 N21 Fe2 111.3(2)
C22 N21 Fe2 110.4(2)
N21 C22 C23 111.0(2)
N24 C23 C22 110.8(3)
C23 N24 C25 112.8(2)
C23 N24 C31 109.8(3)
C25 N24 C31 109.8(3)
C23 N24 Fe2 103.1(2)
C25 N24 Fe2 111.5(2)
C31 N24 Fe2 109.7(2)
N24 C25 C26 111.1(3)
N27 C26 C25 111.1(3)
C32 N27 C26 109.9(3)
C32 N27 C28 110.2(3)
C26 N27 C28 112.4(3)
C32 N27 Fe2 109.8(2)
C26 N27 Fe2 104.5(2)
C28 N27 Fe2 109.9(2)
N27 C28 C29 111.7(2)
N21 C29 C28 111.0(3)
N42 O41 Fe1 118.8(2)
C43 N42 O41 112.1(2)
C43 N42 Mn1 130.6(2)
O41 N42 Mn1 117.2(2)
N42 C43 C44 126.6(2)
C52 C44 C45 120.2(3)
C52 C44 C43 124.0(2)
C45 C44 C43 115.8(2)
C46 C45 C44 122.7(3)
C45 C46 C47 116.9(3)
C45 C46 C54 122.5(3)
C47 C46 C54 120.5(3)
C46 C47 C48 122.7(3)
C47 C48 C52 120.3(3)
C47 C48 C49 115.1(2)
C52 C48 C49 124.6(2)
N50 C49 C48 126.1(3)
C49 N50 O51 111.6(2)
C49 N50 Mn2 132.0(2)
O51 N50 Mn2 116.3(2)
N50 O51 Fe2 121.0(2)
O53 C52 C44 121.6(2)
O53 C52 C48 121.3(2)
C44 C52 C48 117.1(2)
C52 O53 Mn1 136.2(2)
C52 O53 Mn2 135.8(2)
Mn1 O53 Mn2 87.92(7)
N62 O61 Fe1 118.69(15)
C63 N62 O61 112.2(2)
C63 N62 Mn1 129.8(2)
O61 N62 Mn1 117.9(2)
N62 C63 C64 127.0(2)
C65 C64 C72 120.3(2)
C65 C64 C63 115.4(2)
C72 C64 C63 124.3(2)
C66 C65 C64 122.5(2)
C67 C66 C65 117.1(2)
C67 C66 C74 121.8(3)
C65 C66 C74 121.1(3)
C66 C67 C68 123.0(3)
C67 C68 C72 120.1(2)
C67 C68 C69 114.9(2)
C72 C68 C69 124.8(2)
N70 C69 C68 127.1(3)
C69 N70 O71 112.2(2)
C69 N70 Mn2 129.3(2)
O71 N70 Mn2 118.5(2)
N70 O71 Fe2 118.7(2)
O73 C72 C68 121.6(2)
O73 C72 C64 121.4(2)
C68 C72 C64 116.9(2)
C72 O73 Mn2 135.5(2)
C72 O73 Mn1 136.3(2)
Mn2 O73 Mn1 88.12(7)
N82 O81 Fe1 119.8(2)
C83 N82 O81 112.1(2)
C83 N82 Mn1 130.8(2)
O81 N82 Mn1 117.0(2)
N82 C83 C84 125.9(3)
C85 C84 C92 120.7(2)
C85 C84 C83 115.1(2)
C92 C84 C83 124.2(2)
C86 C85 C84 122.0(3)
C87 C86 C85 117.1(3)
C87 C86 C94 120.9(3)
C85 C86 C94 121.9(3)
C86 C87 C88 122.9(3)
C87 C88 C92 120.2(3)
C87 C88 C89 115.3(2)
C92 C88 C89 124.3(3)
N90 C89 C88 127.0(3)
C89 N90 O91 111.9(2)
C89 N90 Mn2 130.9(2)
O91 N90 Mn2 117.1(2)
N90 O91 Fe2 120.1(2)
O93 C92 C84 121.9(2)
O93 C92 C88 121.2(3)
C84 C92 C88 117.0(2)
C92 O93 Mn2 136.8(2)
C92 O93 Mn1 133.6(2)
Mn2 O93 Mn1 87.82(7)
O19 Cl15 O16 110.1(2)
O19 Cl15 O17 110.5(2)
O16 Cl15 O17 108.6(2)
O19 Cl15 O18 109.8(2)
O16 Cl15 O18 107.3(2)
O17 Cl15 O18 110.5(2)
Cl97 C95 Cl96 109.7(5)
N35 C36 C37 175.0(24)
N35X C36X C37X 175.4(25)

loop_
_geom_bond_atom_site_label_1
_geom_bond_atom_site_label_2
_geom_bond_distance
Fe1 O81 1.917(2)
Fe1 O61 1.935(2)
Fe1 O41 1.938(2)
Fe1 N7 2.226(2)
Fe1 N4 2.232(2)
Fe1 N1 2.239(3)
Fe2 O51 1.907(2)
Fe2 O91 1.923(2)
Fe2 O71 1.927(2)
Fe2 N21 2.226(2)
Fe2 N27 2.230(3)
Fe2 N24 2.234(3)
Mn1 O53 2.170(2)
Mn1 O73 2.179(2)
Mn1 N82 2.192(2)
Mn1 O93 2.194(2)
Mn1 N42 2.228(2)
Mn1 N62 2.245(2)
Mn1 Mn2 3.0291(5)
Mn2 O93 2.174(2)
Mn2 O73 2.177(2)
Mn2 O53 2.193(2)
Mn2 N50 2.206(2)
Mn2 N70 2.224(2)
Mn2 N90 2.229(2)
N1 C10 1.485(4)
N1 C9 1.489(4)
N1 C2 1.490(4)
C2 C3 1.518(4)
C3 N4 1.487(4)
N4 C11 1.478(4)
N4 C5 1.489(4)
C5 C6 1.518(4)
C6 N7 1.492(4)
N7 C8 1.481(4)
N7 C12 1.489(4)
C8 C9 1.524(4)
N21 C29 1.481(4)
N21 C30 1.484(4)
N21 C22 1.492(4)
C22 C23 1.518(4)
C23 N24 1.481(4)
N24 C25 1.483(4)
N24 C31 1.493(4)
C25 C26 1.511(5)
C26 N27 1.487(5)
N27 C32 1.484(5)
N27 C28 1.493(4)
C28 C29 1.523(5)
O41 N42 1.387(3)
N42 C43 1.285(3)
C43 C44 1.462(4)
C44 C52 1.411(4)
C44 C45 1.412(4)
C45 C46 1.382(4)
C46 C47 1.385(4)
C46 C54 1.512(4)
C47 C48 1.402(4)
C48 C52 1.421(4)
C48 C49 1.452(4)
C49 N50 1.282(4)
N50 O51 1.383(3)
C52 O53 1.317(3)
O61 N62 1.384(3)
N62 C63 1.286(3)
C63 C64 1.458(4)
C64 C65 1.408(3)
C64 C72 1.434(4)
C65 C66 1.390(4)
C66 C67 1.384(4)
C66 C74 1.509(4)
C67 C68 1.413(4)
C68 C72 1.419(4)
C68 C69 1.454(4)
C69 N70 1.290(4)
N70 O71 1.379(3)
C72 O73 1.308(3)
O81 N82 1.384(3)
N82 C83 1.288(3)
C83 C84 1.459(4)
C84 C85 1.406(4)
C84 C92 1.411(4)
C85 C86 1.395(4)
C86 C87 1.378(4)
C86 C94 1.509(4)
C87 C88 1.399(4)
C88 C92 1.425(4)
C88 C89 1.447(4)
C89 N90 1.279(4)
N90 O91 1.384(3)
C92 O93 1.314(3)
Cl15 O19 1.427(3)
Cl15 O16 1.430(3)
Cl15 O17 1.431(3)
Cl15 O18 1.435(3)
C95 Cl97 1.770(8)
C95 Cl96 1.781(7)
N35 C36 1.128(3)
C36 C37 1.446(3)
N35X C36X 1.126(3)
C36X C37X 1.446(3)
